data_1574227
loop_
_publ_author_name
'Ka\'zmierczak, Marcin'
'Weselski, Marek'
'Siczek, Mi\/losz'
'Wolny, Juliusz A.'
'Sch\"unemann, Volker'
'Bronisz, Robert'

_publ_section_title
;
 [2 + 2] Photocyclization converts thermally induced spin crossover effect
 into &#x201C;hidden hysteresis&#x201D; one
;
_journal_issue 18
_journal_name_full 'Chemical Science'
_journal_page_first 7884
_journal_page_last 7893
_journal_paper_doi 10.1039/D4SC05587J
_journal_volume 16
_journal_year 2025
_chemical_formula_moiety 'C66 H48 Fe N24 O12, 2(B F4), 4(C2 H3 N)'
_chemical_formula_sum 'C74 H60 B2 F8 Fe N28 O12'
_chemical_formula_weight 1762.97
_space_group_crystal_system triclinic
_space_group_IT_number 2
_space_group_name_Hall '-P 1'
_space_group_name_H-M_alt 'P -1'
_atom_sites_solution_hydrogens geom
_audit_creation_date 2024-04-19
_audit_creation_method
;
Olex2 1.5
(compiled 2023.08.24 svn.re1ec1418 for OlexSys, GUI svn.r6817)
;
_audit_update_record
;
2024-06-13 deposited with the CCDC.	2025-03-25 downloaded from the CCDC.
;
_cell_angle_alpha 93.24(2)
_cell_angle_beta 99.84(2)
_cell_angle_gamma 113.19(3)
_cell_formula_units_Z 1
_cell_length_a 10.747(2)
_cell_length_b 13.208(3)
_cell_length_c 14.680(3)
_cell_measurement_reflns_used 24922
_cell_measurement_temperature 80(2)
_cell_measurement_theta_max 53.5130
_cell_measurement_theta_min 2.1000
_cell_volume 1869.5(8)
_computing_cell_refinement 'CrysAlisPro 1.171.42.49 (Rigaku OD, 2022)'
_computing_data_collection 'CrysAlisPro 1.171.42.49 (Rigaku OD, 2022)'
_computing_data_reduction 'CrysAlisPro 1.171.42.49 (Rigaku OD, 2022)'
_computing_molecular_graphics 'Olex2 1.5 (Dolomanov et al., 2009)'
_computing_publication_material 'Olex2 1.5 (Dolomanov et al., 2009)'
_computing_structure_refinement 'SHELXL 2018/3 (Sheldrick, 2015)'
_diffrn_ambient_environment N~2~
_diffrn_ambient_temperature 80(2)
_diffrn_detector 'Hybrid Pixel Array Detector'
_diffrn_detector_area_resol_mean 10.0000
_diffrn_detector_type 'HyPix-Arc 150'
_diffrn_measured_fraction_theta_full 1.000
_diffrn_measured_fraction_theta_max 0.971
_diffrn_measurement_details
;
List of Runs (angles in degrees, time in seconds):

  # Type    Start    End  Width  t~exp~   \w     \q     \k     \f   Frames
#--------------------------------------------------------------------------
  1  \w     13.00  39.00   0.50    0.70    --    0.05  60.00  14.80   52
  2  \w      0.00  26.00   0.50    0.70    --    0.05  88.00 122.26   52
  3  \w     15.00  40.00   0.50    0.70    --    0.05  50.00  89.09   50
  4  \w     -2.00  23.00   0.50    0.70    --    0.05  90.00-114.52   50
  5  \w    -43.00 -18.00   0.50    0.70    --    0.05 -42.00 149.08   50
  6  \w     13.00  38.00   0.50    0.70    --    0.05  61.00  93.37   50
  7  \w     15.00  41.00   0.50    0.70    --    0.05  52.00-135.47   52
  8  \w    -14.00  14.00   0.50    0.70    --   28.00 -46.00 146.81   56
  9  \w    -13.00  14.00   0.50    0.70    --   28.00 -46.00-136.35   54
 10  \w    -10.00  15.00   0.50    0.70    --   32.00 -47.00 -66.47   50
 11  \w    -11.00  14.00   0.50    0.70    --   32.00 -39.00 -13.99   50
 12  \w    -10.00  18.00   0.50    0.70    --   32.00 -47.00-104.49   56
 13  \w    -10.00  15.00   0.50    0.70    --   32.00 -48.00  33.70   50
 14  \w     -5.00  22.00   0.50    0.70    --   36.00 -47.00  56.41   54
 15  \w     -2.00  23.00   0.50    0.70    --   36.00 -57.00 -44.56   50
 16  \w     -5.00  20.00   0.50    0.70    --   36.00 -50.00-166.60   50
 17  \w     -1.00  24.00   0.50    0.70    --   40.00 -48.00  88.74   50
;
_diffrn_measurement_device 'four-circle diffractometer'
_diffrn_measurement_device_type 'XtaLAB Synergy R, DW system, HyPix-Arc 150'
_diffrn_measurement_method '\w scans'
_diffrn_orient_matrix_type 'CrysAlisPro convention (1999,Acta A55,543-557)'
_diffrn_orient_matrix_UB_11 -0.0098712000
_diffrn_orient_matrix_UB_12 0.0172082000
_diffrn_orient_matrix_UB_13 0.0438510000
_diffrn_orient_matrix_UB_21 0.0443871000
_diffrn_orient_matrix_UB_22 -0.0230498000
_diffrn_orient_matrix_UB_23 0.0227403000
_diffrn_orient_matrix_UB_31 0.0576775000
_diffrn_orient_matrix_UB_32 0.0514886000
_diffrn_orient_matrix_UB_33 0.0032762000
_diffrn_radiation_monochromator mirror
_diffrn_radiation_probe x-ray
_diffrn_radiation_type 'Mo K\a'
_diffrn_radiation_wavelength 0.71073
_diffrn_reflns_av_R_equivalents 0.0257
_diffrn_reflns_av_unetI/netI 0.0319
_diffrn_reflns_Laue_measured_fraction_full 1.000
_diffrn_reflns_Laue_measured_fraction_max 0.971
_diffrn_reflns_limit_h_max 16
_diffrn_reflns_limit_h_min -15
_diffrn_reflns_limit_k_max 19
_diffrn_reflns_limit_k_min -19
_diffrn_reflns_limit_l_max 21
_diffrn_reflns_limit_l_min -21
_diffrn_reflns_number 36399
_diffrn_reflns_point_group_measured_fraction_full 1.000
_diffrn_reflns_point_group_measured_fraction_max 0.971
_diffrn_reflns_theta_full 25.242
_diffrn_reflns_theta_max 31.999
_diffrn_reflns_theta_min 2.057
_diffrn_source 'Rotating-anode X-ray tube'
_diffrn_source_type 'Rigaku (Mo) X-ray Source'
_exptl_absorpt_coefficient_mu 0.306
_exptl_absorpt_correction_T_max 1.000
_exptl_absorpt_correction_T_min 0.615
_exptl_absorpt_correction_type gaussian
_exptl_absorpt_process_details
;
CrysAlisPro 1.171.42.49 (Rigaku Oxford Diffraction, 2022)
Numerical absorption correction based on gaussian integration over
a multifaceted crystal model
Empirical absorption correction using spherical harmonics,
implemented in SCALE3 ABSPACK scaling algorithm.
;
_exptl_crystal_colour colourless
_exptl_crystal_density_diffrn 1.566
_exptl_crystal_description plate
_exptl_crystal_F_000 904
_exptl_crystal_size_max 0.511
_exptl_crystal_size_mid 0.312
_exptl_crystal_size_min 0.072
_refine_diff_density_max 0.472
_refine_diff_density_min -0.304
_refine_diff_density_rms 0.063
_refine_ls_extinction_method none
_refine_ls_goodness_of_fit_ref 1.036
_refine_ls_hydrogen_treatment constr
_refine_ls_matrix_type full
_refine_ls_number_parameters 567
_refine_ls_number_reflns 12575
_refine_ls_number_restraints 0
_refine_ls_restrained_S_all 1.036
_refine_ls_R_factor_all 0.0463
_refine_ls_R_factor_gt 0.0371
_refine_ls_shift/su_max 0.001
_refine_ls_shift/su_mean 0.000
_refine_ls_structure_factor_coef Fsqd
_refine_ls_weighting_details 'w=1/[\s^2^(Fo^2^)+(0.0466P)^2^+0.5991P] where P=(Fo^2^+2Fc^2^)/3'
_refine_ls_weighting_scheme calc
_refine_ls_wR_factor_gt 0.0922
_refine_ls_wR_factor_ref 0.0964
_reflns_Friedel_coverage 0.000
_reflns_number_gt 10619
_reflns_number_total 12575
_reflns_threshold_expression 'I > 2\s(I)'
_cod_data_source_file d4sc05587j10.cif
_cod_data_source_block 206b46v_80
_cod_depositor_comments 'Adding full bibliography for 1574226--1574232.cif.'
_cod_original_cell_volume 1869.44(6)
_cod_database_code 1574227
_shelx_shelxl_version_number 2018/3
_chemical_oxdiff_formula C74H60B2F8FeN28O12
_shelx_space_group_comment
;
The symmetry employed for this shelxl refinement is uniquely defined
by the following loop, which should always be used as a source of
symmetry information in preference to the above space-group names.
They are only intended as comments.
;
_shelx_estimated_absorpt_t_max 0.978
_shelx_estimated_absorpt_t_min 0.859
_reflns_odcompleteness_completeness 99.93
_reflns_odcompleteness_iscentric 1
_reflns_odcompleteness_theta 26.32
_olex2_refinement_description
;
1. Fixed Uiso
 At 1.2 times of:
  All C(H) groups, All C(H,H) groups
 At 1.5 times of:
  All C(H,H,H) groups
2.a Ternary CH refined with riding coordinates:
 C2(H2), C3(H3), C13(H13), C14(H14)
2.b Secondary CH2 refined with riding coordinates:
 C10(H10B,H10A), C21(H21B,H21A), C32(H32B,H32A)
2.c Aromatic/amide H refined with riding coordinates:
 C5(H5), C6(H6), C8(H8), C11(H11), C16(H16), C17(H17), C19(H19), C22(H22),
 C24(H24), C25(H25), C27(H27), C28(H28), C30(H30), C33(H33)
2.d Idealised Me refined as rotating group:
 C34(H34A,H34B,H34C), C36(H36C,H36B,H36A)
;
_olex2_submission_special_instructions 'No special instructions were received'
_oxdiff_exptl_absorpt_empirical_details
;
Empirical correction (ABSPACK) includes:
- Absorption correction using spherical harmonics
- Frame scaling
;
_oxdiff_exptl_absorpt_empirical_full_max 1.448
_oxdiff_exptl_absorpt_empirical_full_min 0.715

loop_
_space_group_symop_operation_xyz
'x, y, z'
'-x, -y, -z'

loop_
_atom_site_label
_atom_site_type_symbol
_atom_site_fract_x
_atom_site_fract_y
_atom_site_fract_z
_atom_site_U_iso_or_equiv
_atom_site_adp_type
_atom_site_occupancy
_atom_site_site_symmetry_order
_atom_site_calc_flag
_atom_site_refinement_flags_posn
_atom_site_refinement_flags_adp
_atom_site_refinement_flags_occupancy
_atom_site_disorder_assembly
_atom_site_disorder_group
Fe1 Fe 0.000000 1.000000 0.500000 0.00885(5) Uani 1 2 d S . P . .
O1 O 0.40503(9) 0.59632(7) -0.09021(6) 0.01696(16) Uani 1 1 d . . . . .
O2 O 0.32197(10) 0.55003(8) -0.24142(6) 0.02340(19) Uani 1 1 d . . . . .
N1 N 0.56915(10) 0.77679(8) 0.37895(7) 0.01642(18) Uani 1 1 d . . . . .
N2 N 0.64641(10) 0.75739(8) 0.32399(6) 0.01417(17) Uani 1 1 d . . . . .
N3 N 0.77811(10) 0.82454(8) 0.34696(6) 0.01407(17) Uani 1 1 d . . . . .
N4 N 0.79082(9) 0.89196(8) 0.42165(6) 0.01258(16) Uani 1 1 d . . . . .
C1 C 0.34309(12) 0.61470(10) -0.17348(8) 0.0160(2) Uani 1 1 d . . . . .
C2 C 0.30198(12) 0.71093(9) -0.17282(7) 0.01437(19) Uani 1 1 d . . . . .
H2 H 0.296103 0.735584 -0.235976 0.017 Uiso 1 1 calc R U . . .
C3 C 0.38694(12) 0.81279(9) -0.09649(7) 0.01395(19) Uani 1 1 d . . . . .
H3 H 0.444903 0.880801 -0.121206 0.017 Uiso 1 1 calc R U . . .
C4 C 0.46466(11) 0.78425(9) -0.01435(7) 0.01290(19) Uani 1 1 d . . . . .
C5 C 0.53097(11) 0.85953(9) 0.06760(8) 0.01398(19) Uani 1 1 d . . . . .
H5 H 0.545328 0.935120 0.066411 0.017 Uiso 1 1 calc R U . . .
C6 C 0.57647(11) 0.82705(9) 0.15066(8) 0.01464(19) Uani 1 1 d . . . . .
H6 H 0.620865 0.879809 0.205386 0.018 Uiso 1 1 calc R U . . .
C7 C 0.55642(11) 0.71625(9) 0.15307(7) 0.01403(19) Uani 1 1 d . . . . .
C8 C 0.50069(11) 0.64175(9) 0.07086(8) 0.01424(19) Uani 1 1 d . . . . .
H8 H 0.492700 0.567511 0.070839 0.017 Uiso 1 1 calc R U . . .
C9 C 0.45686(11) 0.67698(9) -0.01113(7) 0.01334(19) Uani 1 1 d . . . . .
C10 C 0.58976(13) 0.67174(10) 0.24273(8) 0.0183(2) Uani 1 1 d . . . . .
H10B H 0.504365 0.611401 0.252528 0.022 Uiso 1 1 calc R U . . .
H10A H 0.657482 0.639567 0.236583 0.022 Uiso 1 1 calc R U . . .
C11 C 0.66267(11) 0.86174(9) 0.43983(8) 0.01492(19) Uani 1 1 d . . . . .
H11 H 0.642259 0.896965 0.489935 0.018 Uiso 1 1 calc R U . . .
O3 O 0.14723(8) 0.61652(6) 0.01313(5) 0.01382(15) Uani 1 1 d . . . . .
O4 O 0.07403(9) 0.50435(7) -0.11951(6) 0.01780(16) Uani 1 1 d . . . . .
N5 N 0.09286(10) 0.73800(8) 0.37423(7) 0.01521(17) Uani 1 1 d . . . . .
N6 N 0.19707(9) 0.83259(8) 0.36698(6) 0.01176(16) Uani 1 1 d . . . . .
N7 N 0.19154(9) 0.92254(8) 0.40476(6) 0.01260(16) Uani 1 1 d . . . . .
N8 N 0.07770(9) 0.88749(8) 0.43916(6) 0.01253(16) Uani 1 1 d . . . . .
C12 C 0.12423(11) 0.59893(9) -0.08169(7) 0.01330(19) Uani 1 1 d . . . . .
C13 C 0.16743(12) 0.69588(9) -0.13556(7) 0.01374(19) Uani 1 1 d . . . . .
H13 H 0.090149 0.691758 -0.186536 0.016 Uiso 1 1 calc R U . . .
C14 C 0.24406(11) 0.81275(9) -0.07860(7) 0.01336(19) Uani 1 1 d . . . . .
H14 H 0.220421 0.869559 -0.110779 0.016 Uiso 1 1 calc R U . . .
C15 C 0.23176(11) 0.81903(9) 0.02118(7) 0.01274(18) Uani 1 1 d . . . . .
C16 C 0.27387(12) 0.91976(9) 0.07821(7) 0.01459(19) Uani 1 1 d . . . . .
H16 H 0.288798 0.985761 0.050565 0.018 Uiso 1 1 calc R U . . .
C17 C 0.29444(12) 0.92527(9) 0.17506(8) 0.01448(19) Uani 1 1 d . . . . .
H17 H 0.324346 0.994732 0.212878 0.017 Uiso 1 1 calc R U . . .
C18 C 0.27104(11) 0.82865(9) 0.21635(7) 0.01272(19) Uani 1 1 d . . . . .
C19 C 0.21755(11) 0.72609(9) 0.16018(7) 0.01274(18) Uani 1 1 d . . . . .
H19 H 0.195009 0.659215 0.187365 0.015 Uiso 1 1 calc R U . . .
C20 C 0.19767(11) 0.72314(9) 0.06366(7) 0.01188(18) Uani 1 1 d . . . . .
C21 C 0.30943(11) 0.83560(9) 0.32120(7) 0.01351(19) Uani 1 1 d . . . . .
H21B H 0.333800 0.772756 0.336488 0.016 Uiso 1 1 calc R U . . .
H21A H 0.392221 0.905431 0.346038 0.016 Uiso 1 1 calc R U . . .
C22 C 0.02029(11) 0.77543(9) 0.42033(8) 0.01463(19) Uani 1 1 d . . . . .
H22 H -0.062415 0.728882 0.438060 0.018 Uiso 1 1 calc R U . . .
O5 O -0.13794(9) 0.91976(7) 1.03304(6) 0.01879(17) Uani 1 1 d . . . . .
O6 O -0.07259(11) 1.02544(8) 1.16924(6) 0.0258(2) Uani 1 1 d . . . . .
N9 N -0.04100(10) 0.76206(8) 0.69655(7) 0.01511(17) Uani 1 1 d . . . . .
N10 N -0.15828(9) 0.77705(8) 0.68539(6) 0.01242(16) Uani 1 1 d . . . . .
N11 N -0.16106(10) 0.85482(8) 0.63462(6) 0.01283(16) Uani 1 1 d . . . . .
N12 N -0.03898(9) 0.89508(8) 0.61044(6) 0.01232(16) Uani 1 1 d . . . . .
C23 C -0.09005(12) 0.93720(11) 1.12875(8) 0.0185(2) Uani 1 1 d . . . . .
C24 C -0.06656(12) 0.84788(11) 1.17121(8) 0.0192(2) Uani 1 1 d . . . . .
H24 H -0.029732 0.858723 1.236364 0.023 Uiso 1 1 calc R U . . .
C25 C -0.09550(12) 0.75051(11) 1.12082(8) 0.0179(2) Uani 1 1 d . . . . .
H25 H -0.082088 0.692572 1.150730 0.021 Uiso 1 1 calc R U . . .
C26 C -0.14711(11) 0.73345(10) 1.02101(8) 0.0153(2) Uani 1 1 d . . . . .
C27 C -0.17764(13) 0.63537(10) 0.96302(8) 0.0186(2) Uani 1 1 d . . . . .
H27 H -0.167856 0.574187 0.989400 0.022 Uiso 1 1 calc R U . . .
C28 C -0.22202(12) 0.62666(10) 0.86744(8) 0.0175(2) Uani 1 1 d . . . . .
H28 H -0.242263 0.559767 0.828587 0.021 Uiso 1 1 calc R U . . .
C29 C -0.23707(11) 0.71634(9) 0.82806(7) 0.01383(19) Uani 1 1 d . . . . .
C30 C -0.21000(12) 0.81389(10) 0.88451(7) 0.0156(2) Uani 1 1 d . . . . .
H30 H -0.221948 0.874411 0.858279 0.019 Uiso 1 1 calc R U . . .
C31 C -0.16499(11) 0.82093(9) 0.98032(7) 0.01450(19) Uani 1 1 d . . . . .
C32 C -0.27787(11) 0.70941(9) 0.72345(7) 0.01451(19) Uani 1 1 d . . . . .
H32B H -0.314431 0.631002 0.694515 0.017 Uiso 1 1 calc R U . . .
H32A H -0.352089 0.736086 0.708075 0.017 Uiso 1 1 calc R U . . .
C33 C 0.03229(12) 0.83832(10) 0.64932(7) 0.01452(19) Uani 1 1 d . . . . .
H33 H 0.123903 0.851480 0.643495 0.017 Uiso 1 1 calc R U . . .
B1 B 0.39492(13) 0.85915(11) 0.62709(9) 0.0173(2) Uani 1 1 d . . . . .
F1 F 0.48833(8) 0.82749(6) 0.68378(5) 0.02282(15) Uani 1 1 d . . . . .
F2 F 0.26519(7) 0.76870(6) 0.60322(5) 0.02254(15) Uani 1 1 d . . . . .
F3 F 0.44171(10) 0.89190(10) 0.54765(7) 0.0457(3) Uani 1 1 d . . . . .
F4 F 0.38040(9) 0.94509(7) 0.67709(8) 0.0370(2) Uani 1 1 d . . . . .
N13 N 0.22991(13) 0.53642(10) 0.31871(8) 0.0265(2) Uani 1 1 d . . . . .
C34 C -0.00947(16) 0.47734(12) 0.36447(10) 0.0286(3) Uani 1 1 d . . . . .
H34A H -0.074883 0.487904 0.314713 0.043 Uiso 1 1 calc R U . . .
H34B H 0.000783 0.523082 0.422516 0.043 Uiso 1 1 calc R U . . .
H34C H -0.044449 0.398873 0.373710 0.043 Uiso 1 1 calc R U . . .
C35 C 0.12457(15) 0.51032(10) 0.33841(8) 0.0225(2) Uani 1 1 d . . . . .
N14 N 0.27408(13) 0.38080(10) 0.51647(8) 0.0270(2) Uani 1 1 d . . . . .
C36 C 0.39043(15) 0.59679(11) 0.54384(10) 0.0266(3) Uani 1 1 d . . . . .
H36C H 0.330178 0.626104 0.507192 0.040 Uiso 1 1 calc R U . . .
H36B H 0.479536 0.622741 0.524514 0.040 Uiso 1 1 calc R U . . .
H36A H 0.405516 0.622985 0.610259 0.040 Uiso 1 1 calc R U . . .
C37 C 0.32511(13) 0.47574(11) 0.52830(8) 0.0199(2) Uani 1 1 d . . . . .

loop_
_atom_site_aniso_label
_atom_site_aniso_U_11
_atom_site_aniso_U_22
_atom_site_aniso_U_33
_atom_site_aniso_U_23
_atom_site_aniso_U_13
_atom_site_aniso_U_12
Fe1 0.00943(9) 0.01086(10) 0.00751(9) 0.00200(7) 0.00208(7) 0.00524(7)
O1 0.0234(4) 0.0162(4) 0.0127(3) -0.0018(3) 0.0006(3) 0.0114(3)
O2 0.0357(5) 0.0232(4) 0.0150(4) -0.0019(3) 0.0042(3) 0.0171(4)
N1 0.0130(4) 0.0172(4) 0.0187(4) 0.0020(4) 0.0019(3) 0.0065(3)
N2 0.0132(4) 0.0143(4) 0.0138(4) 0.0011(3) -0.0010(3) 0.0060(3)
N3 0.0132(4) 0.0166(4) 0.0114(4) 0.0009(3) 0.0002(3) 0.0061(3)
N4 0.0124(4) 0.0145(4) 0.0108(4) 0.0014(3) 0.0017(3) 0.0058(3)
C1 0.0198(5) 0.0171(5) 0.0128(4) 0.0025(4) 0.0050(4) 0.0086(4)
C2 0.0197(5) 0.0146(5) 0.0101(4) 0.0022(4) 0.0041(4) 0.0079(4)
C3 0.0180(5) 0.0121(5) 0.0116(4) 0.0031(4) 0.0051(4) 0.0050(4)
C4 0.0120(4) 0.0135(5) 0.0135(4) 0.0026(4) 0.0049(4) 0.0047(4)
C5 0.0132(5) 0.0117(5) 0.0160(5) 0.0022(4) 0.0039(4) 0.0038(4)
C6 0.0134(5) 0.0141(5) 0.0145(4) 0.0001(4) 0.0011(4) 0.0045(4)
C7 0.0122(4) 0.0147(5) 0.0142(4) 0.0004(4) -0.0001(4) 0.0058(4)
C8 0.0141(5) 0.0136(5) 0.0159(5) 0.0005(4) 0.0011(4) 0.0077(4)
C9 0.0122(4) 0.0139(5) 0.0134(4) -0.0013(4) 0.0026(4) 0.0054(4)
C10 0.0223(5) 0.0144(5) 0.0153(5) -0.0016(4) -0.0045(4) 0.0083(4)
C11 0.0123(5) 0.0168(5) 0.0164(5) 0.0025(4) 0.0030(4) 0.0067(4)
O3 0.0185(4) 0.0115(3) 0.0104(3) 0.0011(3) 0.0029(3) 0.0050(3)
O4 0.0213(4) 0.0146(4) 0.0144(4) 0.0008(3) 0.0028(3) 0.0047(3)
N5 0.0151(4) 0.0134(4) 0.0182(4) 0.0023(3) 0.0062(3) 0.0058(3)
N6 0.0130(4) 0.0125(4) 0.0113(4) 0.0015(3) 0.0032(3) 0.0066(3)
N7 0.0133(4) 0.0150(4) 0.0114(4) 0.0011(3) 0.0037(3) 0.0074(3)
N8 0.0133(4) 0.0150(4) 0.0119(4) 0.0025(3) 0.0040(3) 0.0079(3)
C12 0.0137(5) 0.0148(5) 0.0119(4) 0.0027(4) 0.0026(4) 0.0063(4)
C13 0.0178(5) 0.0139(5) 0.0105(4) 0.0025(4) 0.0018(4) 0.0079(4)
C14 0.0181(5) 0.0125(5) 0.0113(4) 0.0035(4) 0.0033(4) 0.0078(4)
C15 0.0141(5) 0.0138(5) 0.0123(4) 0.0027(4) 0.0032(4) 0.0075(4)
C16 0.0181(5) 0.0139(5) 0.0142(4) 0.0029(4) 0.0044(4) 0.0085(4)
C17 0.0168(5) 0.0141(5) 0.0143(4) 0.0004(4) 0.0042(4) 0.0080(4)
C18 0.0120(4) 0.0164(5) 0.0114(4) 0.0012(4) 0.0042(3) 0.0070(4)
C19 0.0133(4) 0.0146(5) 0.0116(4) 0.0028(4) 0.0042(3) 0.0063(4)
C20 0.0120(4) 0.0119(4) 0.0119(4) 0.0003(3) 0.0027(3) 0.0053(4)
C21 0.0123(4) 0.0187(5) 0.0115(4) 0.0008(4) 0.0040(3) 0.0079(4)
C22 0.0149(5) 0.0151(5) 0.0162(5) 0.0034(4) 0.0060(4) 0.0073(4)
O5 0.0271(4) 0.0199(4) 0.0123(3) 0.0017(3) 0.0035(3) 0.0129(3)
O6 0.0331(5) 0.0260(5) 0.0177(4) -0.0016(4) 0.0038(4) 0.0127(4)
N9 0.0164(4) 0.0183(4) 0.0143(4) 0.0043(3) 0.0037(3) 0.0104(4)
N10 0.0141(4) 0.0141(4) 0.0107(4) 0.0034(3) 0.0030(3) 0.0071(3)
N11 0.0146(4) 0.0148(4) 0.0110(4) 0.0043(3) 0.0039(3) 0.0072(3)
N12 0.0132(4) 0.0148(4) 0.0109(4) 0.0034(3) 0.0040(3) 0.0070(3)
C23 0.0174(5) 0.0252(6) 0.0132(5) 0.0009(4) 0.0037(4) 0.0090(4)
C24 0.0175(5) 0.0295(6) 0.0127(5) 0.0044(4) 0.0031(4) 0.0118(5)
C25 0.0167(5) 0.0267(6) 0.0137(5) 0.0072(4) 0.0037(4) 0.0117(4)
C26 0.0149(5) 0.0206(5) 0.0132(4) 0.0057(4) 0.0043(4) 0.0091(4)
C27 0.0242(6) 0.0185(5) 0.0165(5) 0.0075(4) 0.0055(4) 0.0110(4)
C28 0.0218(5) 0.0162(5) 0.0155(5) 0.0042(4) 0.0053(4) 0.0081(4)
C29 0.0136(5) 0.0162(5) 0.0122(4) 0.0043(4) 0.0046(4) 0.0055(4)
C30 0.0198(5) 0.0176(5) 0.0129(4) 0.0053(4) 0.0049(4) 0.0102(4)
C31 0.0159(5) 0.0164(5) 0.0131(4) 0.0024(4) 0.0048(4) 0.0079(4)
C32 0.0142(5) 0.0158(5) 0.0121(4) 0.0036(4) 0.0034(4) 0.0042(4)
C33 0.0156(5) 0.0186(5) 0.0126(4) 0.0042(4) 0.0034(4) 0.0099(4)
B1 0.0147(5) 0.0190(6) 0.0204(6) 0.0067(5) 0.0063(4) 0.0077(5)
F1 0.0190(3) 0.0246(4) 0.0250(4) 0.0030(3) 0.0002(3) 0.0110(3)
F2 0.0153(3) 0.0216(4) 0.0289(4) -0.0004(3) 0.0028(3) 0.0070(3)
F3 0.0341(5) 0.0779(8) 0.0374(5) 0.0375(5) 0.0224(4) 0.0258(5)
F4 0.0250(4) 0.0225(4) 0.0623(6) -0.0083(4) 0.0046(4) 0.0123(3)
N13 0.0342(6) 0.0216(5) 0.0232(5) 0.0015(4) 0.0032(5) 0.0122(5)
C34 0.0335(7) 0.0203(6) 0.0296(7) 0.0013(5) 0.0071(6) 0.0087(5)
C35 0.0338(7) 0.0168(5) 0.0157(5) 0.0003(4) -0.0001(5) 0.0115(5)
N14 0.0291(6) 0.0226(5) 0.0283(6) 0.0056(4) 0.0094(5) 0.0079(5)
C36 0.0308(7) 0.0211(6) 0.0235(6) -0.0009(5) 0.0032(5) 0.0076(5)
C37 0.0197(5) 0.0243(6) 0.0167(5) 0.0034(4) 0.0049(4) 0.0095(5)

loop_
_atom_type_symbol
_atom_type_description
_atom_type_scat_dispersion_real
_atom_type_scat_dispersion_imag
_atom_type_scat_source
C C 0.0033 0.0016 'International Tables Vol C Tables 4.2.6.8 and 6.1.1.4'
H H 0.0000 0.0000 'International Tables Vol C Tables 4.2.6.8 and 6.1.1.4'
B B 0.0013 0.0007 'International Tables Vol C Tables 4.2.6.8 and 6.1.1.4'
F F 0.0171 0.0103 'International Tables Vol C Tables 4.2.6.8 and 6.1.1.4'
Fe Fe 0.3463 0.8444 'International Tables Vol C Tables 4.2.6.8 and 6.1.1.4'
N N 0.0061 0.0033 'International Tables Vol C Tables 4.2.6.8 and 6.1.1.4'
O O 0.0106 0.0060 'International Tables Vol C Tables 4.2.6.8 and 6.1.1.4'

loop_
_exptl_crystal_face_index_h
_exptl_crystal_face_index_k
_exptl_crystal_face_index_l
_exptl_crystal_face_perp_dist
-1 17 -2 0.2089
1 -17 2 0.2058
-14 2 2 0.1353
14 -2 -2 0.1646
0 0 -20 0.0627
0 -1 20 0.0046
0 0 1 0.0046

loop_
_geom_angle_atom_site_label_1
_geom_angle_atom_site_label_2
_geom_angle_atom_site_label_3
_geom_angle
_geom_angle_site_symmetry_1
_geom_angle_site_symmetry_3
_geom_angle_publ_flag
N4 Fe1 N4 180.0 2_676 1_455 ?
N8 Fe1 N4 89.08(4) . 1_455 ?
N8 Fe1 N4 89.08(4) 2_576 2_676 ?
N8 Fe1 N4 90.92(4) 2_576 1_455 ?
N8 Fe1 N4 90.92(4) . 2_676 ?
N8 Fe1 N8 180.0 2_576 . ?
N12 Fe1 N4 92.08(4) 2_576 1_455 ?
N12 Fe1 N4 92.08(4) . 2_676 ?
N12 Fe1 N4 87.92(4) 2_576 2_676 ?
N12 Fe1 N4 87.92(4) . 1_455 ?
N12 Fe1 N8 92.92(4) . 2_576 ?
N12 Fe1 N8 87.08(4) . . ?
N12 Fe1 N8 92.92(4) 2_576 . ?
N12 Fe1 N8 87.08(4) 2_576 2_576 ?
N12 Fe1 N12 180.00(3) . 2_576 ?
C1 O1 C9 121.34(9) . . ?
C11 N1 N2 101.86(9) . . ?
N1 N2 C10 123.40(10) . . ?
N3 N2 N1 114.37(9) . . ?
N3 N2 C10 122.19(10) . . ?
N2 N3 N4 105.49(9) . . ?
N3 N4 Fe1 118.31(7) . 1_655 ?
N3 N4 C11 106.73(9) . . ?
C11 N4 Fe1 133.87(8) . 1_655 ?
O1 C1 C2 117.89(9) . . ?
O2 C1 O1 117.20(11) . . ?
O2 C1 C2 124.86(11) . . ?
C1 C2 H2 110.2 . . ?
C1 C2 C3 118.06(10) . . ?
C1 C2 C13 117.30(9) . . ?
C3 C2 H2 110.2 . . ?
C3 C2 C13 89.41(8) . . ?
C13 C2 H2 110.2 . . ?
C2 C3 H3 113.8 . . ?
C2 C3 C14 88.58(8) . . ?
C4 C3 C2 112.30(9) . . ?
C4 C3 H3 113.8 . . ?
C4 C3 C14 112.23(8) . . ?
C14 C3 H3 113.8 . . ?
C5 C4 C3 121.27(10) . . ?
C9 C4 C3 121.29(10) . . ?
C9 C4 C5 116.77(10) . . ?
C4 C5 H5 119.0 . . ?
C6 C5 C4 121.97(10) . . ?
C6 C5 H5 119.0 . . ?
C5 C6 H6 120.3 . . ?
C5 C6 C7 119.48(10) . . ?
C7 C6 H6 120.3 . . ?
C6 C7 C10 122.67(10) . . ?
C8 C7 C6 119.56(10) . . ?
C8 C7 C10 117.75(10) . . ?
C7 C8 H8 120.3 . . ?
C9 C8 C7 119.38(10) . . ?
C9 C8 H8 120.3 . . ?
C4 C9 O1 122.71(10) . . ?
C8 C9 O1 114.86(10) . . ?
C8 C9 C4 122.43(10) . . ?
N2 C10 C7 112.59(10) . . ?
N2 C10 H10B 109.1 . . ?
N2 C10 H10A 109.1 . . ?
C7 C10 H10B 109.1 . . ?
C7 C10 H10A 109.1 . . ?
H10B C10 H10A 107.8 . . ?
N1 C11 N4 111.55(10) . . ?
N1 C11 H11 124.2 . . ?
N4 C11 H11 124.2 . . ?
C12 O3 C20 122.48(9) . . ?
C22 N5 N6 101.44(9) . . ?
N5 N6 C21 122.78(9) . . ?
N7 N6 N5 114.50(9) . . ?
N7 N6 C21 122.71(9) . . ?
N6 N7 N8 105.57(9) . . ?
N7 N8 Fe1 123.20(7) . . ?
N7 N8 C22 106.39(9) . . ?
C22 N8 Fe1 130.13(8) . . ?
O3 C12 C13 120.05(9) . . ?
O4 C12 O3 117.96(10) . . ?
O4 C12 C13 121.92(10) . . ?
C2 C13 H13 112.1 . . ?
C12 C13 C2 111.83(9) . . ?
C12 C13 H13 112.1 . . ?
C12 C13 C14 117.08(9) . . ?
C14 C13 C2 89.87(9) . . ?
C14 C13 H13 112.1 . . ?
C3 C14 H14 111.8 . . ?
C13 C14 C3 88.90(8) . . ?
C13 C14 H14 111.8 . . ?
C15 C14 C3 115.43(9) . . ?
C15 C14 C13 115.14(9) . . ?
C15 C14 H14 111.8 . . ?
C16 C15 C14 122.61(10) . . ?
C20 C15 C14 119.14(10) . . ?
C20 C15 C16 117.48(10) . . ?
C15 C16 H16 119.4 . . ?
C17 C16 C15 121.16(10) . . ?
C17 C16 H16 119.4 . . ?
C16 C17 H17 120.0 . . ?
C16 C17 C18 119.91(10) . . ?
C18 C17 H17 120.0 . . ?
C17 C18 C21 120.18(10) . . ?
C19 C18 C17 119.63(10) . . ?
C19 C18 C21 120.14(10) . . ?
C18 C19 H19 120.5 . . ?
C20 C19 C18 119.02(10) . . ?
C20 C19 H19 120.5 . . ?
C15 C20 O3 122.73(9) . . ?
C15 C20 C19 122.32(10) . . ?
C19 C20 O3 114.88(9) . . ?
N6 C21 C18 112.61(9) . . ?
N6 C21 H21B 109.1 . . ?
N6 C21 H21A 109.1 . . ?
C18 C21 H21B 109.1 . . ?
C18 C21 H21A 109.1 . . ?
H21B C21 H21A 107.8 . . ?
N5 C22 N8 112.09(10) . . ?
N5 C22 H22 124.0 . . ?
N8 C22 H22 124.0 . . ?
C31 O5 C23 121.47(10) . . ?
C33 N9 N10 101.45(9) . . ?
N9 N10 C32 123.31(9) . . ?
N11 N10 N9 114.73(9) . . ?
N11 N10 C32 121.92(9) . . ?
N10 N11 N12 105.20(9) . . ?
N11 N12 Fe1 121.78(7) . . ?
N11 N12 C33 106.75(9) . . ?
C33 N12 Fe1 129.65(7) . . ?
O5 C23 C24 117.26(10) . . ?
O6 C23 O5 116.64(11) . . ?
O6 C23 C24 126.10(11) . . ?
C23 C24 H24 119.2 . . ?
C25 C24 C23 121.68(11) . . ?
C25 C24 H24 119.2 . . ?
C24 C25 H25 119.9 . . ?
C24 C25 C26 120.15(11) . . ?
C26 C25 H25 119.9 . . ?
C27 C26 C25 123.90(11) . . ?
C31 C26 C25 117.80(11) . . ?
C31 C26 C27 118.29(10) . . ?
C26 C27 H27 119.7 . . ?
C28 C27 C26 120.58(11) . . ?
C28 C27 H27 119.7 . . ?
C27 C28 H28 120.0 . . ?
C27 C28 C29 120.06(11) . . ?
C29 C28 H28 120.0 . . ?
C28 C29 C32 120.18(10) . . ?
C30 C29 C28 120.39(10) . . ?
C30 C29 C32 119.39(10) . . ?
C29 C30 H30 120.7 . . ?
C29 C30 C31 118.54(10) . . ?
C31 C30 H30 120.7 . . ?
O5 C31 C26 121.58(10) . . ?
O5 C31 C30 116.29(10) . . ?
C30 C31 C26 122.13(11) . . ?
N10 C32 C29 110.67(9) . . ?
N10 C32 H32B 109.5 . . ?
N10 C32 H32A 109.5 . . ?
C29 C32 H32B 109.5 . . ?
C29 C32 H32A 109.5 . . ?
H32B C32 H32A 108.1 . . ?
N9 C33 N12 111.86(10) . . ?
N9 C33 H33 124.1 . . ?
N12 C33 H33 124.1 . . ?
F1 B1 F2 109.10(10) . . ?
F3 B1 F1 109.90(10) . . ?
F3 B1 F2 109.81(11) . . ?
F3 B1 F4 110.81(12) . . ?
F4 B1 F1 109.01(11) . . ?
F4 B1 F2 108.16(10) . . ?
H34A C34 H34B 109.5 . . ?
H34A C34 H34C 109.5 . . ?
H34B C34 H34C 109.5 . . ?
C35 C34 H34A 109.5 . . ?
C35 C34 H34B 109.5 . . ?
C35 C34 H34C 109.5 . . ?
N13 C35 C34 179.49(15) . . ?
H36C C36 H36B 109.5 . . ?
H36C C36 H36A 109.5 . . ?
H36B C36 H36A 109.5 . . ?
C37 C36 H36C 109.5 . . ?
C37 C36 H36B 109.5 . . ?
C37 C36 H36A 109.5 . . ?
N14 C37 C36 179.73(16) . . ?

loop_
_geom_bond_atom_site_label_1
_geom_bond_atom_site_label_2
_geom_bond_distance
_geom_bond_site_symmetry_2
_geom_bond_publ_flag
Fe1 N4 2.1949(13) 2_676 ?
Fe1 N4 2.1949(13) 1_455 ?
Fe1 N8 2.1876(10) 2_576 ?
Fe1 N8 2.1876(10) . ?
Fe1 N12 2.1802(10) . ?
Fe1 N12 2.1802(10) 2_576 ?
O1 C1 1.3708(14) . ?
O1 C9 1.4017(13) . ?
O2 C1 1.2041(14) . ?
N1 N2 1.3339(14) . ?
N1 C11 1.3264(16) . ?
N2 N3 1.3107(14) . ?
N2 C10 1.4595(15) . ?
N3 N4 1.3253(13) . ?
N4 C11 1.3535(14) . ?
C1 C2 1.5010(16) . ?
C2 H2 1.0000 . ?
C2 C3 1.5529(16) . ?
C2 C13 1.5767(16) . ?
C3 H3 1.0000 . ?
C3 C4 1.4996(16) . ?
C3 C14 1.6013(16) . ?
C4 C5 1.3991(16) . ?
C4 C9 1.3899(16) . ?
C5 H5 0.9500 . ?
C5 C6 1.3895(16) . ?
C6 H6 0.9500 . ?
C6 C7 1.3962(16) . ?
C7 C8 1.3921(15) . ?
C7 C10 1.5161(16) . ?
C8 H8 0.9500 . ?
C8 C9 1.3889(15) . ?
C10 H10B 0.9900 . ?
C10 H10A 0.9900 . ?
C11 H11 0.9500 . ?
O3 C12 1.3613(13) . ?
O3 C20 1.4036(13) . ?
O4 C12 1.2035(14) . ?
N5 N6 1.3343(14) . ?
N5 C22 1.3255(14) . ?
N6 N7 1.3096(13) . ?
N6 C21 1.4676(13) . ?
N7 N8 1.3257(13) . ?
N8 C22 1.3505(15) . ?
C12 C13 1.5009(15) . ?
C13 H13 1.0000 . ?
C13 C14 1.5419(16) . ?
C14 H14 1.0000 . ?
C14 C15 1.4937(15) . ?
C15 C16 1.3950(15) . ?
C15 C20 1.3889(15) . ?
C16 H16 0.9500 . ?
C16 C17 1.3941(15) . ?
C17 H17 0.9500 . ?
C17 C18 1.3950(16) . ?
C18 C19 1.3942(16) . ?
C18 C21 1.5116(15) . ?
C19 H19 0.9500 . ?
C19 C20 1.3924(14) . ?
C21 H21B 0.9900 . ?
C21 H21A 0.9900 . ?
C22 H22 0.9500 . ?
O5 C23 1.3839(14) . ?
O5 C31 1.3775(14) . ?
O6 C23 1.2075(16) . ?
N9 N10 1.3358(13) . ?
N9 C33 1.3253(15) . ?
N10 N11 1.3094(13) . ?
N10 C32 1.4696(15) . ?
N11 N12 1.3271(13) . ?
N12 C33 1.3512(14) . ?
C23 C24 1.4519(18) . ?
C24 H24 0.9500 . ?
C24 C25 1.3404(18) . ?
C25 H25 0.9500 . ?
C25 C26 1.4463(16) . ?
C26 C27 1.3984(17) . ?
C26 C31 1.3936(16) . ?
C27 H27 0.9500 . ?
C27 C28 1.3854(16) . ?
C28 H28 0.9500 . ?
C28 C29 1.3999(16) . ?
C29 C30 1.3904(16) . ?
C29 C32 1.5104(15) . ?
C30 H30 0.9500 . ?
C30 C31 1.3922(15) . ?
C32 H32B 0.9900 . ?
C32 H32A 0.9900 . ?
C33 H33 0.9500 . ?
B1 F1 1.3998(15) . ?
B1 F2 1.4028(16) . ?
B1 F3 1.3733(16) . ?
B1 F4 1.3914(16) . ?
N13 C35 1.1402(19) . ?
C34 H34A 0.9800 . ?
C34 H34B 0.9800 . ?
C34 H34C 0.9800 . ?
C34 C35 1.457(2) . ?
N14 C37 1.1422(18) . ?
C36 H36C 0.9800 . ?
C36 H36B 0.9800 . ?
C36 H36A 0.9800 . ?
C36 C37 1.4564(19) . ?

loop_
_geom_torsion_atom_site_label_1
_geom_torsion_atom_site_label_2
_geom_torsion_atom_site_label_3
_geom_torsion_atom_site_label_4
_geom_torsion
_geom_torsion_site_symmetry_1
_geom_torsion_site_symmetry_2
_geom_torsion_site_symmetry_3
_geom_torsion_site_symmetry_4
_geom_torsion_publ_flag
Fe1 N4 C11 N1 -167.21(8) 1_655 . . . ?
Fe1 N8 C22 N5 173.32(7) . . . . ?
Fe1 N12 C33 N9 -163.71(7) . . . . ?
O1 C1 C2 C3 28.57(15) . . . . ?
O1 C1 C2 C13 -76.62(13) . . . . ?
O2 C1 C2 C3 -153.81(12) . . . . ?
O2 C1 C2 C13 101.00(14) . . . . ?
N1 N2 N3 N4 0.62(12) . . . . ?
N1 N2 C10 C7 93.79(13) . . . . ?
N2 N1 C11 N4 0.14(12) . . . . ?
N2 N3 N4 Fe1 169.25(7) . . . 1_655 ?
N2 N3 N4 C11 -0.49(12) . . . . ?
N3 N2 C10 C7 -83.78(13) . . . . ?
N3 N4 C11 N1 0.22(13) . . . . ?
C1 O1 C9 C4 -8.13(16) . . . . ?
C1 O1 C9 C8 172.20(10) . . . . ?
C1 C2 C3 C4 -20.76(13) . . . . ?
C1 C2 C3 C14 -134.28(10) . . . . ?
C1 C2 C13 C12 16.15(13) . . . . ?
C1 C2 C13 C14 135.45(10) . . . . ?
C2 C3 C4 C5 -170.52(10) . . . . ?
C2 C3 C4 C9 -0.13(14) . . . . ?
C2 C3 C14 C13 13.64(8) . . . . ?
C2 C3 C14 C15 131.12(10) . . . . ?
C2 C13 C14 C3 -13.42(8) . . . . ?
C2 C13 C14 C15 -131.16(9) . . . . ?
C3 C2 C13 C12 -105.46(9) . . . . ?
C3 C2 C13 C14 13.85(8) . . . . ?
C3 C4 C5 C6 165.38(10) . . . . ?
C3 C4 C9 O1 15.31(16) . . . . ?
C3 C4 C9 C8 -165.05(10) . . . . ?
C3 C14 C15 C16 89.71(13) . . . . ?
C3 C14 C15 C20 -79.98(13) . . . . ?
C4 C3 C14 C13 -99.94(10) . . . . ?
C4 C3 C14 C15 17.54(13) . . . . ?
C4 C5 C6 C7 0.27(16) . . . . ?
C5 C4 C9 O1 -173.88(10) . . . . ?
C5 C4 C9 C8 5.76(16) . . . . ?
C5 C6 C7 C8 4.80(16) . . . . ?
C5 C6 C7 C10 -173.67(10) . . . . ?
C6 C7 C8 C9 -4.51(16) . . . . ?
C6 C7 C10 N2 -1.03(16) . . . . ?
C7 C8 C9 O1 178.77(10) . . . . ?
C7 C8 C9 C4 -0.90(16) . . . . ?
C8 C7 C10 N2 -179.53(10) . . . . ?
C9 O1 C1 O2 168.09(11) . . . . ?
C9 O1 C1 C2 -14.11(15) . . . . ?
C9 C4 C5 C6 -5.43(16) . . . . ?
C10 N2 N3 N4 178.39(9) . . . . ?
C10 C7 C8 C9 174.04(10) . . . . ?
C11 N1 N2 N3 -0.47(12) . . . . ?
C11 N1 N2 C10 -178.22(10) . . . . ?
O3 C12 C13 C2 104.74(11) . . . . ?
O3 C12 C13 C14 3.09(15) . . . . ?
O4 C12 C13 C2 -72.22(14) . . . . ?
O4 C12 C13 C14 -173.88(10) . . . . ?
N5 N6 N7 N8 -0.21(12) . . . . ?
N5 N6 C21 C18 82.88(13) . . . . ?
N6 N5 C22 N8 0.54(12) . . . . ?
N6 N7 N8 Fe1 -174.01(6) . . . . ?
N6 N7 N8 C22 0.52(11) . . . . ?
N7 N6 C21 C18 -97.71(12) . . . . ?
N7 N8 C22 N5 -0.69(12) . . . . ?
C12 O3 C20 C15 -1.90(15) . . . . ?
C12 O3 C20 C19 -178.86(9) . . . . ?
C12 C13 C14 C3 101.19(10) . . . . ?
C12 C13 C14 C15 -16.55(14) . . . . ?
C13 C2 C3 C4 100.18(9) . . . . ?
C13 C2 C3 C14 -13.33(8) . . . . ?
C13 C14 C15 C16 -168.76(10) . . . . ?
C13 C14 C15 C20 21.54(14) . . . . ?
C14 C3 C4 C5 -72.55(13) . . . . ?
C14 C3 C4 C9 97.84(12) . . . . ?
C14 C15 C16 C17 -163.51(10) . . . . ?
C14 C15 C20 O3 -13.11(15) . . . . ?
C14 C15 C20 C19 163.62(10) . . . . ?
C15 C16 C17 C18 -0.86(17) . . . . ?
C16 C15 C20 O3 176.66(10) . . . . ?
C16 C15 C20 C19 -6.60(16) . . . . ?
C16 C17 C18 C19 -4.66(16) . . . . ?
C16 C17 C18 C21 172.61(10) . . . . ?
C17 C18 C19 C20 4.45(16) . . . . ?
C17 C18 C21 N6 88.57(13) . . . . ?
C18 C19 C20 O3 178.25(9) . . . . ?
C18 C19 C20 C15 1.28(16) . . . . ?
C19 C18 C21 N6 -94.17(12) . . . . ?
C20 O3 C12 O4 -176.17(10) . . . . ?
C20 O3 C12 C13 6.74(15) . . . . ?
C20 C15 C16 C17 6.35(16) . . . . ?
C21 N6 N7 N8 -179.67(9) . . . . ?
C21 C18 C19 C20 -172.82(9) . . . . ?
C22 N5 N6 N7 -0.20(12) . . . . ?
C22 N5 N6 C21 179.26(9) . . . . ?
O5 C23 C24 C25 -2.82(17) . . . . ?
O6 C23 C24 C25 176.65(12) . . . . ?
N9 N10 N11 N12 -0.31(12) . . . . ?
N9 N10 C32 C29 57.86(13) . . . . ?
N10 N9 C33 N12 -0.95(12) . . . . ?
N10 N11 N12 Fe1 165.72(7) . . . . ?
N10 N11 N12 C33 -0.30(11) . . . . ?
N11 N10 C32 C29 -124.62(11) . . . . ?
N11 N12 C33 N9 0.83(12) . . . . ?
C23 O5 C31 C26 0.84(16) . . . . ?
C23 O5 C31 C30 -178.71(10) . . . . ?
C23 C24 C25 C26 2.15(18) . . . . ?
C24 C25 C26 C27 178.87(11) . . . . ?
C24 C25 C26 C31 0.04(17) . . . . ?
C25 C26 C27 C28 -177.65(11) . . . . ?
C25 C26 C31 O5 -1.55(16) . . . . ?
C25 C26 C31 C30 177.97(11) . . . . ?
C26 C27 C28 C29 -0.18(18) . . . . ?
C27 C26 C31 O5 179.55(10) . . . . ?
C27 C26 C31 C30 -0.92(17) . . . . ?
C27 C28 C29 C30 -1.11(17) . . . . ?
C27 C28 C29 C32 176.65(11) . . . . ?
C28 C29 C30 C31 1.35(17) . . . . ?
C28 C29 C32 N10 -105.47(12) . . . . ?
C29 C30 C31 O5 179.22(10) . . . . ?
C29 C30 C31 C26 -0.33(17) . . . . ?
C30 C29 C32 N10 72.31(13) . . . . ?
C31 O5 C23 O6 -178.22(11) . . . . ?
C31 O5 C23 C24 1.29(16) . . . . ?
C31 C26 C27 C28 1.17(17) . . . . ?
C32 N10 N11 N12 -178.03(9) . . . . ?
C32 C29 C30 C31 -176.42(10) . . . . ?
C33 N9 N10 N11 0.78(12) . . . . ?
C33 N9 N10 C32 178.46(9) . . . . ?

loop_
_exptl_oxdiff_crystal_face_indexfrac_h
_exptl_oxdiff_crystal_face_indexfrac_k
_exptl_oxdiff_crystal_face_indexfrac_l
_exptl_oxdiff_crystal_face_x
_exptl_oxdiff_crystal_face_y
_exptl_oxdiff_crystal_face_z
-0.7100 17.4383 -2.2745 0.2073 -0.4852 0.8495
0.8498 -17.4981 2.2610 -0.2104 0.4925 -0.8445
-14.4099 2.0267 1.9572 0.2629 -0.6418 -0.7204
14.3284 -1.6925 -1.9903 -0.2578 0.6297 0.7328
-0.2848 0.2852 -20.1531 -0.8760 -0.4775 -0.0678
-0.1425 -0.9600 20.3633 0.8778 0.4789 0.0091
-0.0080 -0.0006 0.9958 0.0437 0.0223 0.0028
